data_4119657
loop_
_publ_author_name
'Valeria Amendola'
'Greta Bergamaschi'
'Massimo Boiocchi'
'Luigi Fabbrizzi'
'Lorenzo Mosca'

_publ_contact_author_address
;
Dipartimento di Chimica
University of Pavia
via Taramelli 12, I-27100 Pavia, ITALY
;
_publ_contact_author_email
;
luigi.fabbrizzi@unipv.it
;
_publ_contact_author_name 'Prof. Luigi Fabbrizzi'
_publ_section_title
;
 The Interaction of Fluoride with Fluorogenic Ureas: An ON1-OFF-ON2
 Response
;
_journal_name_full 'Journal of the American Chemical Society'
_journal_page_first 6345
_journal_page_last 6355
_journal_paper_doi 10.1021/ja4019786
_journal_volume 135
_journal_year 2013
_chemical_absolute_configuration unk
_chemical_formula_moiety 'C21 H16 N2 O'
_chemical_formula_sum 'C21 H16 N2 O'
_chemical_formula_weight 312.36
_chemical_name_systematic
;
 N-(2-anthracenyl)-N'-(phenyl)-urea
;
_space_group_IT_number 9
_symmetry_cell_setting monoclinic
_symmetry_Int_Tables_number 9
_symmetry_space_group_name_Hall 'C -2yc'
_symmetry_space_group_name_H-M 'C 1 c 1'
_atom_sites_solution_hydrogens geom
_atom_sites_solution_primary direct
_atom_sites_solution_secondary difmap
_audit_creation_method SHELXL-97
_cell_angle_alpha 90.00
_cell_angle_beta 99.452(3)
_cell_angle_gamma 90.00
_cell_formula_units_Z 4
_cell_length_a 33.056(4)
_cell_length_b 4.6392(6)
_cell_length_c 10.2004(14)
_cell_measurement_reflns_used 932
_cell_measurement_temperature 293(2)
_cell_measurement_theta_max 24
_cell_measurement_theta_min 2
_cell_volume 1543.0(3)
_computing_cell_refinement 'SAINT (Bruker-Axs Inc)'
_computing_data_collection 'SMART (Bruker-Axs Inc)'
_computing_data_reduction 'SAINT (Bruker-Axs Inc)'
_computing_molecular_graphics 'Mercury (Macrae et al., 2008)'
_computing_publication_material 'WinGX publication routines (Farrugia, 1999)'
_computing_structure_refinement 'SHELXL-97 (Sheldrick, 2008)'
_computing_structure_solution 'SIR-97 (Altomare et al., 1999)'
_diffrn_ambient_temperature 293(2)
_diffrn_detector_area_resol_mean 8.333
_diffrn_measured_fraction_theta_full 0.999
_diffrn_measured_fraction_theta_max 0.999
_diffrn_measurement_device_type 'Bruker-Axs Smart-Apex CCD'
_diffrn_measurement_method 'omega scan'
_diffrn_radiation_monochromator graphite
_diffrn_radiation_source 'fine-focus sealed tube'
_diffrn_radiation_type MoK\a
_diffrn_radiation_wavelength 0.71073
_diffrn_reflns_av_R_equivalents 0.0319
_diffrn_reflns_av_sigmaI/netI 0.0284
_diffrn_reflns_limit_h_max 32
_diffrn_reflns_limit_h_min -38
_diffrn_reflns_limit_k_max 5
_diffrn_reflns_limit_k_min -5
_diffrn_reflns_limit_l_max 12
_diffrn_reflns_limit_l_min -12
_diffrn_reflns_number 5323
_diffrn_reflns_theta_full 25.05
_diffrn_reflns_theta_max 25.05
_diffrn_reflns_theta_min 1.25
_diffrn_standards_decay_% 0
_exptl_absorpt_coefficient_mu 0.084
_exptl_absorpt_correction_T_max 0.999
_exptl_absorpt_correction_T_min 0.794
_exptl_absorpt_correction_type multi-scan
_exptl_absorpt_process_details 'Sadabs (Sheldrick, 1996)'
_exptl_crystal_colour COLOURLESS
_exptl_crystal_density_diffrn 1.345
_exptl_crystal_description 'PLATY PRISM'
_exptl_crystal_F_000 656
_exptl_crystal_size_max 0.5
_exptl_crystal_size_mid 0.2
_exptl_crystal_size_min 0.01
_refine_diff_density_max 0.129
_refine_diff_density_min -0.122
_refine_diff_density_rms 0.032
_refine_ls_extinction_method none
_refine_ls_goodness_of_fit_ref 1.113
_refine_ls_hydrogen_treatment mixed
_refine_ls_matrix_type full
_refine_ls_number_parameters 223
_refine_ls_number_reflns 1372
_refine_ls_number_restraints 4
_refine_ls_restrained_S_all 1.112
_refine_ls_R_factor_all 0.0586
_refine_ls_R_factor_gt 0.0436
_refine_ls_shift/su_max 0.001
_refine_ls_shift/su_mean 0.000
_refine_ls_structure_factor_coef Fsqd
_refine_ls_weighting_details 'calc w=1/[\s^2^(Fo^2^)+(0.0436P)^2^+0.2021P] where P=(Fo^2^+2Fc^2^)/3'
_refine_ls_weighting_scheme calc
_refine_ls_wR_factor_gt 0.0929
_refine_ls_wR_factor_ref 0.1016
_reflns_number_gt 1107
_reflns_number_total 1372
_reflns_threshold_expression >2\s(I)
_cod_data_source_file ja4019786_si_001_1.cif
_cod_data_source_block 1_fluo_urea
_cod_original_cell_volume 1543.0(4)
_cod_original_sg_symbol_H-M 'C c'
_cod_database_code 4119657

loop_
_symmetry_equiv_pos_as_xyz
'x, y, z'
'x, -y, z+1/2'
'x+1/2, y+1/2, z'
'x+1/2, -y+1/2, z+1/2'

loop_
_atom_site_label
_atom_site_type_symbol
_atom_site_fract_x
_atom_site_fract_y
_atom_site_fract_z
_atom_site_U_iso_or_equiv
_atom_site_adp_type
_atom_site_occupancy
_atom_site_symmetry_multiplicity
_atom_site_calc_flag
_atom_site_refinement_flags
C1 C 0.44717(16) 0.1449(6) 0.1849(5) 0.0435(7) Uani 1 1 d .
C2 C 0.38345(14) 0.1092(8) 0.2749(4) 0.0453(11) Uani 1 1 d .
C3 C 0.39077(13) 0.3131(9) 0.3801(4) 0.0489(11) Uani 1 1 d .
H3 H 0.4175 0.3676 0.4141 0.059 Uiso 1 1 calc R
C4 C 0.35919(13) 0.4284(11) 0.4311(4) 0.0534(13) Uani 1 1 d .
H4 H 0.3645 0.5660 0.4980 0.064 Uiso 1 1 calc R
C5 C 0.31813(12) 0.3435(10) 0.3843(4) 0.0447(11) Uani 1 1 d .
C6 C 0.28515(12) 0.4559(10) 0.4366(4) 0.0540(10) Uani 1 1 d .
H6 H 0.2901 0.5925 0.5041 0.065 Uiso 1 1 calc R
C7 C 0.24492(11) 0.3694(9) 0.3905(4) 0.0521(11) Uani 1 1 d .
C8 C 0.21084(13) 0.4835(12) 0.4420(4) 0.0660(13) Uani 1 1 d .
H8 H 0.2152 0.6207 0.5093 0.079 Uiso 1 1 calc R
C9 C 0.17221(14) 0.3956(12) 0.3945(5) 0.0728(14) Uani 1 1 d .
H9 H 0.1505 0.4714 0.4309 0.087 Uiso 1 1 calc R
C10 C 0.16428(14) 0.1938(11) 0.2922(5) 0.0708(13) Uani 1 1 d .
H10 H 0.1375 0.1375 0.2600 0.085 Uiso 1 1 calc R
C11 C 0.19590(12) 0.0802(11) 0.2398(5) 0.0655(12) Uani 1 1 d .
H11 H 0.1904 -0.0537 0.1714 0.079 Uiso 1 1 calc R
C12 C 0.23716(11) 0.1610(9) 0.2871(4) 0.0530(11) Uani 1 1 d .
C13 C 0.27052(12) 0.0479(10) 0.2347(4) 0.0561(11) Uani 1 1 d .
H13 H 0.2656 -0.0886 0.1672 0.067 Uiso 1 1 calc R
C14 C 0.31071(12) 0.1334(9) 0.2803(4) 0.0434(11) Uani 1 1 d .
C15 C 0.34464(14) 0.0220(11) 0.2280(5) 0.0495(11) Uani 1 1 d .
H15 H 0.3402 -0.1137 0.1600 0.059 Uiso 1 1 calc R
C16 C 0.51101(14) 0.1235(8) 0.0953(4) 0.0430(10) Uani 1 1 d .
C17 C 0.50409(14) 0.3149(10) -0.0099(4) 0.0545(12) Uani 1 1 d .
H17 H 0.4774 0.3571 -0.0499 0.065 Uiso 1 1 calc R
C18 C 0.53660(16) 0.4426(12) -0.0552(5) 0.0675(16) Uani 1 1 d .
H18 H 0.5318 0.5729 -0.1253 0.081 Uiso 1 1 calc R
C19 C 0.57602(16) 0.3794(12) 0.0020(6) 0.0695(16) Uani 1 1 d .
H19 H 0.5979 0.4691 -0.0280 0.083 Uiso 1 1 calc R
C20 C 0.58300(17) 0.1844(12) 0.1032(6) 0.0717(15) Uani 1 1 d .
H20 H 0.6097 0.1355 0.1403 0.086 Uiso 1 1 calc R
C21 C 0.55027(14) 0.0594(12) 0.1506(4) 0.0582(13) Uani 1 1 d .
H21 H 0.5551 -0.0699 0.2211 0.070 Uiso 1 1 calc R
N1 N 0.41715(12) -0.0141(7) 0.2242(4) 0.0516(10) Uani 1 1 d D
H1N H 0.4174(13) -0.220(2) 0.221(4) 0.062 Uiso 1 1 d D
N2 N 0.47751(12) -0.0081(8) 0.1430(4) 0.0520(10) Uani 1 1 d D
H2N H 0.4784(12) -0.207(3) 0.170(4) 0.062 Uiso 1 1 d D
O1 O 0.44682(12) 0.4124(4) 0.1850(4) 0.0555(6) Uani 1 1 d .

loop_
_atom_site_aniso_label
_atom_site_aniso_U_11
_atom_site_aniso_U_22
_atom_site_aniso_U_33
_atom_site_aniso_U_23
_atom_site_aniso_U_13
_atom_site_aniso_U_12
C1 0.0449(17) 0.0321(15) 0.0543(17) 0.003(3) 0.0101(13) 0.000(2)
C2 0.048(3) 0.033(2) 0.056(3) 0.009(2) 0.012(2) 0.003(2)
C3 0.041(3) 0.051(3) 0.056(3) -0.001(2) 0.010(2) -0.003(2)
C4 0.059(3) 0.056(3) 0.045(3) -0.006(2) 0.008(2) -0.007(3)
C5 0.046(3) 0.046(2) 0.043(2) 0.0035(19) 0.012(2) 0.000(2)
C6 0.055(3) 0.063(3) 0.045(2) -0.004(2) 0.0113(19) 0.001(2)
C7 0.054(3) 0.055(3) 0.051(2) 0.011(2) 0.021(2) 0.006(2)
C8 0.060(3) 0.080(3) 0.061(3) 0.000(2) 0.019(3) 0.006(3)
C9 0.060(3) 0.076(3) 0.087(4) 0.013(3) 0.028(3) 0.009(3)
C10 0.049(3) 0.080(3) 0.085(3) 0.016(3) 0.014(2) -0.002(3)
C11 0.049(3) 0.071(3) 0.077(3) 0.000(3) 0.010(2) -0.010(2)
C12 0.050(3) 0.056(3) 0.054(3) 0.011(2) 0.010(2) -0.001(2)
C13 0.050(3) 0.056(2) 0.063(3) -0.007(2) 0.011(2) -0.007(2)
C14 0.043(2) 0.044(2) 0.042(2) 0.0043(19) 0.0048(19) 0.001(2)
C15 0.048(3) 0.041(2) 0.062(3) -0.008(2) 0.017(2) -0.004(2)
C16 0.045(2) 0.035(2) 0.052(3) -0.002(2) 0.016(2) 0.005(2)
C17 0.054(3) 0.055(3) 0.055(3) 0.001(2) 0.010(2) 0.011(3)
C18 0.076(4) 0.063(3) 0.072(4) 0.011(3) 0.036(3) 0.004(3)
C19 0.062(3) 0.064(4) 0.090(4) -0.008(3) 0.035(3) -0.009(3)
C20 0.054(3) 0.075(3) 0.089(4) 0.004(3) 0.017(3) 0.003(3)
C21 0.055(3) 0.061(3) 0.060(3) 0.008(2) 0.013(2) 0.006(2)
N1 0.048(2) 0.0293(17) 0.082(3) -0.001(2) 0.024(2) -0.0001(18)
N2 0.051(2) 0.0338(18) 0.077(3) 0.001(2) 0.0259(19) 0.0044(19)
O1 0.0609(14) 0.0305(10) 0.0807(15) -0.0014(18) 0.0286(11) -0.0002(16)

loop_
_atom_type_symbol
_atom_type_description
_atom_type_scat_dispersion_real
_atom_type_scat_dispersion_imag
_atom_type_scat_source
C C 0.0033 0.0016 'International Tables Vol C Tables 4.2.6.8 and 6.1.1.4'
H H 0.0000 0.0000 'International Tables Vol C Tables 4.2.6.8 and 6.1.1.4'
N N 0.0061 0.0033 'International Tables Vol C Tables 4.2.6.8 and 6.1.1.4'
O O 0.0106 0.0060 'International Tables Vol C Tables 4.2.6.8 and 6.1.1.4'

loop_
_geom_angle_atom_site_label_1
_geom_angle_atom_site_label_2
_geom_angle_atom_site_label_3
_geom_angle
O1 C1 N1 122.6(5)
O1 C1 N2 122.1(5)
N1 C1 N2 115.2(2)
C15 C2 C3 120.0(4)
C15 C2 N1 120.2(4)
C3 C2 N1 119.7(4)
C4 C3 C2 120.5(4)
C4 C3 H3 119.8
C2 C3 H3 119.8
C3 C4 C5 121.2(4)
C3 C4 H4 119.4
C5 C4 H4 119.4
C6 C5 C4 122.3(4)
C6 C5 C14 119.3(4)
C4 C5 C14 118.4(4)
C5 C6 C7 121.8(4)
C5 C6 H6 119.1
C7 C6 H6 119.1
C6 C7 C8 122.6(4)
C6 C7 C12 119.4(3)
C8 C7 C12 118.0(4)
C9 C8 C7 121.0(5)
C9 C8 H8 119.5
C7 C8 H8 119.5
C8 C9 C10 121.4(4)
C8 C9 H9 119.3
C10 C9 H9 119.3
C11 C10 C9 119.6(5)
C11 C10 H10 120.2
C9 C10 H10 120.2
C10 C11 C12 121.5(5)
C10 C11 H11 119.2
C12 C11 H11 119.2
C13 C12 C11 122.8(4)
C13 C12 C7 118.6(3)
C11 C12 C7 118.5(4)
C14 C13 C12 122.2(4)
C14 C13 H13 118.9
C12 C13 H13 118.9
C13 C14 C15 122.8(4)
C13 C14 C5 118.7(4)
C15 C14 C5 118.5(4)
C2 C15 C14 121.3(5)
C2 C15 H15 119.3
C14 C15 H15 119.3
C21 C16 C17 119.2(4)
C21 C16 N2 120.6(4)
C17 C16 N2 120.2(4)
C18 C17 C16 120.0(4)
C18 C17 H17 120.0
C16 C17 H17 120.0
C19 C18 C17 120.5(5)
C19 C18 H18 119.8
C17 C18 H18 119.8
C20 C19 C18 119.7(5)
C20 C19 H19 120.1
C18 C19 H19 120.1
C19 C20 C21 119.9(5)
C19 C20 H20 120.1
C21 C20 H20 120.1
C16 C21 C20 120.7(5)
C16 C21 H21 119.6
C20 C21 H21 119.6
C1 N1 C2 123.1(3)
C1 N1 H1N 122(3)
C2 N1 H1N 115(3)
C1 N2 C16 122.9(3)
C1 N2 H2N 114(3)
C16 N2 H2N 122(3)

loop_
_geom_bond_atom_site_label_1
_geom_bond_atom_site_label_2
_geom_bond_distance
C1 O1 1.241(3)
C1 N1 1.349(6)
C1 N2 1.354(6)
C2 C15 1.355(6)
C2 C3 1.421(6)
C2 N1 1.423(6)
C3 C4 1.351(6)
C3 H3 0.9300
C4 C5 1.418(6)
C4 H4 0.9300
C5 C6 1.391(6)
C5 C14 1.432(5)
C6 C7 1.395(5)
C6 H6 0.9300
C7 C8 1.421(6)
C7 C12 1.423(5)
C8 C9 1.352(6)
C8 H8 0.9300
C9 C10 1.395(7)
C9 H9 0.9300
C10 C11 1.356(6)
C10 H10 0.9300
C11 C12 1.420(5)
C11 H11 0.9300
C12 C13 1.404(6)
C13 C14 1.391(6)
C13 H13 0.9300
C14 C15 1.417(6)
C15 H15 0.9300
C16 C21 1.360(6)
C16 C17 1.383(6)
C16 N2 1.419(6)
C17 C18 1.372(7)
C17 H17 0.9300
C18 C19 1.369(7)
C18 H18 0.9300
C19 C20 1.364(7)
C19 H19 0.9300
C20 C21 1.383(7)
C20 H20 0.9300
C21 H21 0.9300
N1 H1N 0.957(11)
N2 H2N 0.960(11)
